data_4123986
loop_
_publ_author_name
'St.Clair, D.'
'Zalkin, A.'
'Templeton, D.H.'

_publ_section_title
;
 The crystal structure of
 3,3'-commo-bis(undecahydro-1,2dicarba-3-nickela-closo-dodec borane), a
 nickel(IV) complex of the dicarbollide ion
;
_journal_name_full 'Journal of the American Chemical Society'
_journal_page_first 1173
_journal_page_last 1179
_journal_volume 92
_journal_year 1970
_chemical_formula_sum 'C4 H22 B18 Ni'
_chemical_name_systematic 'Ni (B9 C2 H11)2'
_space_group_IT_number 14
_symmetry_space_group_name_Hall '-P 2ybc'
_symmetry_space_group_name_H-M 'P 1 21/c 1'
_cell_angle_alpha 90
_cell_angle_beta 119.16
_cell_angle_gamma 90
_cell_formula_units_Z 4
_cell_length_a 13.371
_cell_length_b 10.398
_cell_length_c 13.556
_cell_volume 1645.849
_citation_journal_id_ASTM JACSAT
_cod_data_source_file St.Clair_JACSAT_1970_1359.cif
_cod_data_source_block C4H22B18Ni1
_cod_original_formula_sum 'C4 H22 B18 Ni1'
_cod_database_code 4123986

loop_
_symmetry_equiv_pos_as_xyz
x,y,z
-x,y+1/2,-z+1/2
-x,-y,-z
x,-y-1/2,z-1/2

loop_
_atom_site_label
_atom_site_type_symbol
_atom_site_fract_x
_atom_site_fract_y
_atom_site_fract_z
_atom_site_occupancy
_atom_site_U_iso_or_equiv
H16 H 0.367 -0.1256 0.0486 1 0.0
H9 H 0.1826 0.4912 0.3635 1 0.0
B18 B 0.33653 -0.24149 0.30686 1 0.0
C3 C 0.24025 -0.03074 0.10997 1 0.0
H20 H 0.326 -0.3753 0.1466 1 0.0
B14 B 0.23365 -0.12736 0.30031 1 0.0
H11 H 0.1341 0.2537 0.4468 1 0.0
B9 B 0.17116 0.25312 0.38973 1 0.0
H15 H 0.134 -0.1983 -0.0192 1 0.0
H5 H 0.144 0.4284 0.1268 1 0.0
H12 H 0.2193 0.0348 0.0554 1 0.0
H10 H -0.0046 0.3131 0.2033 1 0.0
B8 B 0.08508 0.29553 0.24523 1 0.0
H8 H 0.3748 0.3302 0.5189 1 0.0
B4 B 0.1281 0.13113 0.28568 1 0.0
B1 B 0.36258 0.20898 0.35311 1 0.0
B15 B 0.19171 -0.24717 0.19148 1 0.0
B2 B 0.31486 0.37147 0.31314 1 0.0
B7 B 0.19789 0.39795 0.33749 1 0.0
H6 H 0.0571 0.0643 0.2679 1 0.0
H21 H 0.5148 -0.1888 0.2882 1 0.0
H2 H 0.0962 0.187 0.1037 1 0.0
H17 H 0.4462 -0.0493 0.4125 1 0.0
H22 H 0.3679 -0.3132 0.3721 1 0.0
B5 B 0.27455 0.13394 0.4067 1 0.0
H3 H 0.4509 0.189 0.3779 1 0.0
B17 B 0.42256 -0.17369 0.25368 1 0.0
B12 B 0.33589 -0.13955 0.10892 1 0.0
B11 B 0.19396 -0.18226 0.07177 1 0.0
C2 C 0.1399 0.20935 0.17896 1 0.0
B6 B 0.3146 0.30034 0.43161 1 0.0
B16 B 0.3093 -0.2793 0.16777 1 0.0
H18 H 0.2015 -0.1369 0.358 1 0.0
H1 H 0.2916 0.2507 0.1632 1 0.0
B3 B 0.17313 0.37024 0.199 1 0.0
H14 H 0.0619 -0.0569 0.1087 1 0.0
Ni1 Ni+4 0.25452 0.06001 0.25232 1 0.0
B10 B 0.14645 -0.08839 0.15061 1 0.0
C4 C 0.37008 -0.02532 0.21221 1 0.0
H7 H 0.3071 0.0664 0.478 1 0.0
C1 C 0.46879 0.2513 0.21672 1 0.0
H4 H 0.3763 0.4379 0.3133 1 0.0
H13 H 0.4163 0.0451 0.2099 1 0.0
H19 H 0.13 -0.3179 0.1842 1 0.0
B13 B 0.37965 -0.07933 0.33719 1 0.0
